data_7247064
loop_
_publ_author_name
'Zamisa, Sizwe J.'
'Adeleke, Adesola A.'
'Devnarain, Nikita'
'Rhman, Mahasin Abdel'
'Owira, Peter M. O.'
'Omondi, Bernard'

_publ_section_title
;
 The link between relative stability constant of DNA- and
 BSA-chromenopyrimidine complexes and cytotoxicity towards human breast
 cancer cells (MCF-7)
;
_journal_issue 32
_journal_name_full 'RSC Advances'
_journal_page_first 21820
_journal_page_last 21837
_journal_paper_doi 10.1039/D3RA01741A
_journal_volume 13
_journal_year 2023
_chemical_formula_moiety 'C25 H22 F N3 O2'
_chemical_formula_sum 'C25 H22 F N3 O2'
_chemical_formula_weight 415.45
_space_group_crystal_system monoclinic
_space_group_IT_number 14
_space_group_name_Hall '-P 2ybc'
_space_group_name_H-M_alt 'P 1 21/c 1'
_atom_sites_solution_hydrogens mixed
_atom_sites_solution_primary direct
_audit_creation_date 2023-04-12
_audit_creation_method
;
Olex2 1.5
(compiled 2023.03.06 svn.rbb2c1857 for OlexSys, GUI svn.r6748)
;
_audit_update_record
;
2023-04-12 deposited with the CCDC.	2023-07-12 downloaded from the CCDC.
;
_cell_angle_alpha 90
_cell_angle_beta 93.390(2)
_cell_angle_gamma 90
_cell_formula_units_Z 4
_cell_length_a 12.0927(4)
_cell_length_b 7.3784(2)
_cell_length_c 21.8294(7)
_cell_measurement_reflns_used 3227
_cell_measurement_temperature 100(2)
_cell_measurement_theta_max 26.43
_cell_measurement_theta_min 2.91
_cell_volume 1944.32(10)
_computing_cell_refinement 'SAINT-plus (Bruker, 2008)'
_computing_data_collection 'APEX2 (Bruker, 2008)'
_computing_data_reduction 'SAINT-Plus and XPREP (Bruker, 2008)'
_computing_molecular_graphics 'Olex2 1.5 (Dolomanov et al., 2009)'
_computing_publication_material 'Olex2 1.5 (Dolomanov et al., 2009)'
_computing_structure_refinement 'SHELXL 2019/3 (Sheldrick, 2015)'
_computing_structure_solution 'SHELXS  (Sheldrick, 2008)'
_diffrn_ambient_temperature 100.15
_diffrn_detector 'Bruker APEX2 area detector'
_diffrn_detector_area_resol_mean 7.9
_diffrn_detector_type 'CCD area detector'
_diffrn_measured_fraction_theta_full 0.986
_diffrn_measured_fraction_theta_max 0.964
_diffrn_measurement_device 'three-circle diffractometer'
_diffrn_measurement_device_type 'Bruker SMART APEX2 area detector'
_diffrn_measurement_method '\w and \f scans'
_diffrn_radiation_monochromator 'mirror optics'
_diffrn_radiation_probe x-ray
_diffrn_radiation_type MoK\a
_diffrn_radiation_wavelength 0.71073
_diffrn_reflns_av_R_equivalents 0.0311
_diffrn_reflns_av_unetI/netI 0.0339
_diffrn_reflns_Laue_measured_fraction_full 0.986
_diffrn_reflns_Laue_measured_fraction_max 0.964
_diffrn_reflns_limit_h_max 14
_diffrn_reflns_limit_h_min -15
_diffrn_reflns_limit_k_max 8
_diffrn_reflns_limit_k_min -9
_diffrn_reflns_limit_l_max 24
_diffrn_reflns_limit_l_min -25
_diffrn_reflns_number 13125
_diffrn_reflns_point_group_measured_fraction_full 0.986
_diffrn_reflns_point_group_measured_fraction_max 0.964
_diffrn_reflns_theta_full 25.242
_diffrn_reflns_theta_max 26.452
_diffrn_reflns_theta_min 1.687
_diffrn_source 'microfocus sealed X-ray tube'
_diffrn_source_type 'Incoatec I\ms'
_exptl_absorpt_coefficient_mu 0.098
_exptl_absorpt_correction_T_max 0.998
_exptl_absorpt_correction_T_min 0.955
_exptl_absorpt_correction_type multi-scan
_exptl_absorpt_process_details 'SADABS (Bruker, 2012)'
_exptl_crystal_colour 'pale yellow'
_exptl_crystal_density_diffrn 1.419
_exptl_crystal_description block
_exptl_crystal_F_000 872
_exptl_crystal_recrystallization_method 'Re-crystallisation from solvent: Methanol'
_exptl_crystal_size_max 0.34
_exptl_crystal_size_mid 0.21
_exptl_crystal_size_min 0.14
_refine_diff_density_max 0.234
_refine_diff_density_min -0.415
_refine_diff_density_rms 0.046
_refine_ls_extinction_method none
_refine_ls_goodness_of_fit_ref 1.034
_refine_ls_hydrogen_treatment mixed
_refine_ls_matrix_type full
_refine_ls_number_parameters 293
_refine_ls_number_reflns 3863
_refine_ls_number_restraints 8
_refine_ls_restrained_S_all 1.033
_refine_ls_R_factor_all 0.0583
_refine_ls_R_factor_gt 0.0403
_refine_ls_shift/su_max 0.001
_refine_ls_shift/su_mean 0.000
_refine_ls_structure_factor_coef Fsqd
_refine_ls_weighting_details 'w=1/[\s^2^(Fo^2^)+(0.0438P)^2^+0.7481P] where P=(Fo^2^+2Fc^2^)/3'
_refine_ls_weighting_scheme calc
_refine_ls_wR_factor_gt 0.0910
_refine_ls_wR_factor_ref 0.0995
_reflns_Friedel_coverage 0.000
_reflns_number_gt 2987
_reflns_number_total 3863
_reflns_threshold_expression 'I > 2\s(I)'
_cod_data_source_file d3ra01741a2.cif
_cod_data_source_block 3a
_cod_database_code 7247064
_shelx_shelxl_version_number 2019/3
_shelx_space_group_comment
;
The symmetry employed for this shelxl refinement is uniquely defined
by the following loop, which should always be used as a source of
symmetry information in preference to the above space-group names.
They are only intended as comments.
;
_shelx_estimated_absorpt_t_max 0.986
_shelx_estimated_absorpt_t_min 0.967
_olex2_refinement_description
;
1. Fixed Uiso
 At 1.2 times of:
  All C(H) groups, All C(H,H) groups
 At 1.5 times of:
  All C(H,H,H) groups
2. Restrained distances
 N3-H3
 0.88 with sigma of 0.001
 F1-C13 \\sim F2-C17
 with sigma of 0.001
3. Uiso/Uaniso restraints and constraints
F2 \\sim C17: within 2A with sigma of 0.001 and sigma for terminal atoms of
0.002 within 2A
4. Others
 Fixed Sof: H13(0.09) H17(0.91) F1(0.95) F2(0.05)
5.a Ternary CH refined with riding coordinates:
 C7(H7)
5.b Secondary CH2 refined with riding coordinates:
 C2(H2a,H2b), C4(H4a,H4b)
5.c Me refined with riding coordinates:
 C18(H18a,H18b,H18c), C19(H19a,H19b,H19c)
5.d Aromatic/amide H refined with riding coordinates:
 C10(H10), C13(H13), C14(H14), C15(H15), C16(H16), C17(H17), C21(H21),
 C22(H22), C23(H23), C24(H24), C25(H25)
;
_olex2_submission_special_instructions 'No special instructions were received'

loop_
_space_group_symop_operation_xyz
'x, y, z'
'-x, y+1/2, -z+1/2'
'-x, -y, -z'
'x, -y-1/2, z-1/2'

loop_
_atom_site_label
_atom_site_type_symbol
_atom_site_fract_x
_atom_site_fract_y
_atom_site_fract_z
_atom_site_U_iso_or_equiv
_atom_site_adp_type
_atom_site_occupancy
_atom_site_site_symmetry_order
_atom_site_calc_flag
_atom_site_refinement_flags_posn
_atom_site_refinement_flags_adp
_atom_site_refinement_flags_occupancy
_atom_site_disorder_assembly
_atom_site_disorder_group
C1 C 0.10664(12) 0.7465(2) 1.03986(7) 0.0140(3) Uani 1 1 d . . . . .
C2 C 0.05999(13) 0.6295(2) 1.08785(7) 0.0152(3) Uani 1 1 d . . . . .
H2A H 0.088529 0.504484 1.084128 0.018 Uiso 1 1 calc R U . . .
H2B H -0.021697 0.625448 1.081409 0.018 Uiso 1 1 calc R U . . .
C3 C 0.09162(13) 0.7026(2) 1.15242(7) 0.0155(3) Uani 1 1 d . . . . .
C4 C 0.05826(13) 0.9031(2) 1.15414(7) 0.0174(4) Uani 1 1 d . . . . .
H4A H -0.023423 0.910360 1.154718 0.021 Uiso 1 1 calc R U . . .
H4B H 0.089691 0.956506 1.192967 0.021 Uiso 1 1 calc R U . . .
C5 C 0.09485(13) 1.0171(2) 1.10129(8) 0.0161(4) Uani 1 1 d . . . . .
C6 C 0.12414(12) 0.9252(2) 1.04491(7) 0.0141(3) Uani 1 1 d . . . . .
C7 C 0.17903(12) 1.0355(2) 0.99664(7) 0.0136(3) Uani 1 1 d . . . . .
H7 H 0.128987 1.138877 0.984390 0.016 Uiso 1 1 calc R U . . .
C8 C 0.19346(12) 0.9192(2) 0.94047(7) 0.0134(3) Uani 1 1 d . . . . .
C9 C 0.23398(12) 0.9848(2) 0.88522(7) 0.0145(3) Uani 1 1 d . . . . .
C10 C 0.22841(14) 0.7011(2) 0.84523(7) 0.0176(4) Uani 1 1 d . . . . .
H10 H 0.241108 0.623770 0.811568 0.021 Uiso 1 1 calc R U . . .
C11 C 0.17261(12) 0.7357(2) 0.94013(7) 0.0147(3) Uani 1 1 d . . . . .
C12 C 0.28888(12) 1.1135(2) 1.02302(7) 0.0135(3) Uani 1 1 d . . . . .
C13 C 0.37453(13) 1.0034(2) 1.04597(7) 0.0151(3) Uani 1 1 d D . . . .
H13 H 0.364503 0.875833 1.043939 0.018 Uiso 0.09 1 calc R U P A 2
C14 C 0.47341(13) 1.0692(2) 1.07158(7) 0.0185(4) Uani 1 1 d . . . . .
H14 H 0.529521 0.988732 1.087281 0.022 Uiso 1 1 calc R U . . .
C15 C 0.48922(14) 1.2547(2) 1.07393(8) 0.0220(4) Uani 1 1 d . . . . .
H15 H 0.556896 1.302955 1.091223 0.026 Uiso 1 1 calc R U . . .
C16 C 0.40633(14) 1.3704(2) 1.05107(8) 0.0209(4) Uani 1 1 d . . . . .
H16 H 0.417409 1.497841 1.052258 0.025 Uiso 1 1 calc R U . . .
C17 C 0.30708(14) 1.2993(2) 1.02643(7) 0.0175(4) Uani 1 1 d D U . . .
H17 H 0.250258 1.379622 1.011544 0.021 Uiso 0.91 1 calc R U P B 1
C18 C 0.02809(14) 0.5961(2) 1.19920(8) 0.0201(4) Uani 1 1 d . . . . .
H18A H -0.051710 0.610502 1.189920 0.030 Uiso 1 1 calc R U . . .
H18B H 0.047684 0.467442 1.197078 0.030 Uiso 1 1 calc R U . . .
H18C H 0.047612 0.642101 1.240542 0.030 Uiso 1 1 calc R U . . .
C19 C 0.21641(13) 0.6797(2) 1.16709(8) 0.0197(4) Uani 1 1 d . . . . .
H19A H 0.257274 0.747748 1.137193 0.029 Uiso 1 1 calc R U . . .
H19B H 0.235822 0.725650 1.208448 0.029 Uiso 1 1 calc R U . . .
H19C H 0.235895 0.550990 1.164985 0.029 Uiso 1 1 calc R U . . .
C20 C 0.31450(13) 1.2431(2) 0.82974(7) 0.0158(3) Uani 1 1 d . . . . .
C21 C 0.41050(14) 1.3411(2) 0.84476(8) 0.0201(4) Uani 1 1 d . . . . .
H21 H 0.437866 1.350036 0.886347 0.024 Uiso 1 1 calc R U . . .
C22 C 0.46628(15) 1.4259(2) 0.79902(8) 0.0246(4) Uani 1 1 d . . . . .
H22 H 0.531926 1.492693 0.809331 0.029 Uiso 1 1 calc R U . . .
C23 C 0.42674(15) 1.4135(2) 0.73866(8) 0.0255(4) Uani 1 1 d . . . . .
H23 H 0.464934 1.471888 0.707374 0.031 Uiso 1 1 calc R U . . .
C24 C 0.33099(15) 1.3157(2) 0.72373(8) 0.0232(4) Uani 1 1 d . . . . .
H24 H 0.303969 1.306848 0.682075 0.028 Uiso 1 1 calc R U . . .
C25 C 0.27434(14) 1.2305(2) 0.76908(8) 0.0189(4) Uani 1 1 d . . . . .
H25 H 0.208586 1.164094 0.758659 0.023 Uiso 1 1 calc R U . . .
N1 N 0.19024(11) 0.62126(18) 0.89432(6) 0.0177(3) Uani 1 1 d . . . . .
N2 N 0.25108(11) 0.87590(18) 0.83731(6) 0.0169(3) Uani 1 1 d . . . . .
N3 N 0.25713(11) 1.16485(18) 0.87887(6) 0.0166(3) Uani 1 1 d D . . . .
O1 O 0.09987(10) 1.18233(15) 1.10544(6) 0.0242(3) Uani 1 1 d . . . . .
O2 O 0.13124(9) 0.64709(14) 0.98921(5) 0.0167(3) Uani 1 1 d . . . . .
F1 F 0.36130(8) 0.82086(12) 1.04220(4) 0.0181(2) Uani 0.95 1 d D . P C 1
F2 F 0.2445(12) 1.4218(18) 0.9935(7) 0.0201(12) Uani 0.05 1 d D U P D 2
H3 H 0.2548(16) 1.233(2) 0.9118(5) 0.028(5) Uiso 1 1 d D . . . .

loop_
_atom_site_aniso_label
_atom_site_aniso_U_11
_atom_site_aniso_U_22
_atom_site_aniso_U_33
_atom_site_aniso_U_23
_atom_site_aniso_U_13
_atom_site_aniso_U_12
C1 0.0124(7) 0.0157(8) 0.0137(9) -0.0006(6) -0.0019(6) 0.0011(6)
C2 0.0166(8) 0.0118(8) 0.0171(9) 0.0016(6) 0.0012(6) -0.0015(6)
C3 0.0163(8) 0.0151(8) 0.0153(9) 0.0023(7) 0.0020(6) 0.0003(6)
C4 0.0184(8) 0.0168(9) 0.0175(9) 0.0001(7) 0.0047(7) 0.0004(6)
C5 0.0130(8) 0.0139(9) 0.0215(9) 0.0003(7) 0.0016(6) 0.0010(6)
C6 0.0115(7) 0.0150(8) 0.0157(9) 0.0016(7) -0.0004(6) 0.0010(6)
C7 0.0141(8) 0.0113(8) 0.0153(9) 0.0013(6) -0.0005(6) 0.0011(6)
C8 0.0119(7) 0.0143(8) 0.0136(9) 0.0000(6) -0.0020(6) 0.0004(6)
C9 0.0118(7) 0.0165(8) 0.0148(9) 0.0009(7) -0.0020(6) -0.0004(6)
C10 0.0223(9) 0.0166(9) 0.0137(9) -0.0024(7) -0.0008(7) -0.0007(7)
C11 0.0141(8) 0.0165(8) 0.0134(9) 0.0009(7) -0.0010(6) -0.0007(6)
C12 0.0148(8) 0.0150(8) 0.0109(8) -0.0006(6) 0.0028(6) -0.0013(6)
C13 0.0195(8) 0.0113(8) 0.0150(9) -0.0004(6) 0.0041(6) -0.0001(6)
C14 0.0160(8) 0.0227(9) 0.0167(9) -0.0007(7) 0.0004(6) 0.0032(7)
C15 0.0181(8) 0.0261(10) 0.0216(10) -0.0060(7) -0.0009(7) -0.0050(7)
C16 0.0250(9) 0.0155(9) 0.0223(10) -0.0031(7) 0.0009(7) -0.0049(7)
C17 0.0214(8) 0.0149(8) 0.0164(9) 0.0014(7) 0.0015(7) 0.0001(6)
C18 0.0216(9) 0.0203(9) 0.0187(9) 0.0022(7) 0.0034(7) -0.0003(7)
C19 0.0168(8) 0.0256(10) 0.0164(9) 0.0041(7) 0.0000(7) 0.0009(7)
C20 0.0185(8) 0.0117(8) 0.0174(9) 0.0008(6) 0.0040(7) 0.0003(6)
C21 0.0249(9) 0.0162(9) 0.0191(9) -0.0004(7) -0.0004(7) -0.0002(7)
C22 0.0232(9) 0.0201(9) 0.0308(11) 0.0009(8) 0.0055(8) -0.0057(7)
C23 0.0351(11) 0.0197(9) 0.0231(10) 0.0026(8) 0.0136(8) -0.0031(8)
C24 0.0337(10) 0.0198(9) 0.0164(9) 0.0003(7) 0.0036(8) 0.0025(7)
C25 0.0217(9) 0.0158(9) 0.0192(10) -0.0012(7) -0.0003(7) 0.0000(7)
N1 0.0229(7) 0.0153(7) 0.0152(8) -0.0013(6) 0.0019(6) -0.0023(6)
N2 0.0195(7) 0.0160(7) 0.0151(7) 0.0000(6) 0.0005(6) -0.0003(6)
N3 0.0230(7) 0.0129(7) 0.0141(8) -0.0013(6) 0.0041(6) -0.0031(6)
O1 0.0334(7) 0.0133(6) 0.0271(7) -0.0008(5) 0.0110(5) 0.0014(5)
O2 0.0237(6) 0.0130(6) 0.0136(6) 0.0005(4) 0.0030(5) -0.0027(5)
F1 0.0182(5) 0.0101(5) 0.0260(6) 0.0019(4) 0.0012(4) 0.0008(4)
F2 0.024(2) 0.017(2) 0.019(2) 0.000(2) 0.001(2) -0.001(2)

loop_
_atom_type_symbol
_atom_type_description
_atom_type_scat_dispersion_real
_atom_type_scat_dispersion_imag
_atom_type_scat_source
C C 0.0033 0.0016 'International Tables Vol C Tables 4.2.6.8 and 6.1.1.4'
H H 0.0000 0.0000 'International Tables Vol C Tables 4.2.6.8 and 6.1.1.4'
F F 0.0171 0.0103 'International Tables Vol C Tables 4.2.6.8 and 6.1.1.4'
N N 0.0061 0.0033 'International Tables Vol C Tables 4.2.6.8 and 6.1.1.4'
O O 0.0106 0.0060 'International Tables Vol C Tables 4.2.6.8 and 6.1.1.4'

loop_
_geom_angle_atom_site_label_1
_geom_angle_atom_site_label_2
_geom_angle_atom_site_label_3
_geom_angle
_geom_angle_site_symmetry_1
_geom_angle_site_symmetry_3
_geom_angle_publ_flag
C6 C1 C2 125.16(14) . . ?
C6 C1 O2 123.45(14) . . ?
O2 C1 C2 111.39(13) . . ?
C1 C2 H2A 109.5 . . ?
C1 C2 H2B 109.5 . . ?
C1 C2 C3 110.91(13) . . ?
H2A C2 H2B 108.0 . . ?
C3 C2 H2A 109.5 . . ?
C3 C2 H2B 109.5 . . ?
C4 C3 C2 108.00(13) . . ?
C18 C3 C2 108.93(13) . . ?
C18 C3 C4 109.61(13) . . ?
C18 C3 C19 109.32(13) . . ?
C19 C3 C2 109.96(13) . . ?
C19 C3 C4 110.98(13) . . ?
C3 C4 H4A 108.4 . . ?
C3 C4 H4B 108.4 . . ?
H4A C4 H4B 107.5 . . ?
C5 C4 C3 115.32(13) . . ?
C5 C4 H4A 108.4 . . ?
C5 C4 H4B 108.4 . . ?
C6 C5 C4 118.58(14) . . ?
O1 C5 C4 120.82(15) . . ?
O1 C5 C6 120.61(15) . . ?
C1 C6 C5 118.65(14) . . ?
C1 C6 C7 123.04(14) . . ?
C5 C6 C7 118.21(13) . . ?
C6 C7 H7 108.2 . . ?
C6 C7 C12 110.29(13) . . ?
C8 C7 C6 109.55(13) . . ?
C8 C7 H7 108.2 . . ?
C8 C7 C12 112.27(12) . . ?
C12 C7 H7 108.2 . . ?
C9 C8 C7 123.98(14) . . ?
C11 C8 C7 122.10(14) . . ?
C11 C8 C9 113.86(14) . . ?
N2 C9 C8 122.43(14) . . ?
N2 C9 N3 117.40(14) . . ?
N3 C9 C8 120.17(14) . . ?
N1 C10 H10 115.9 . . ?
N1 C10 N2 128.15(15) . . ?
N2 C10 H10 115.9 . . ?
N1 C11 C8 126.04(15) . . ?
N1 C11 O2 111.36(13) . . ?
O2 C11 C8 122.60(14) . . ?
C13 C12 C7 121.98(14) . . ?
C13 C12 C17 116.48(15) . . ?
C17 C12 C7 121.52(14) . . ?
C12 C13 H13 118.2 . . ?
C14 C13 C12 123.53(15) . . ?
C14 C13 H13 118.2 . . ?
F1 C13 C12 118.44(14) . . ?
F1 C13 C14 118.02(14) . . ?
C13 C14 H14 120.7 . . ?
C13 C14 C15 118.57(15) . . ?
C15 C14 H14 120.7 . . ?
C14 C15 H15 120.0 . . ?
C14 C15 C16 120.04(16) . . ?
C16 C15 H15 120.0 . . ?
C15 C16 H16 120.1 . . ?
C15 C16 C17 119.78(16) . . ?
C17 C16 H16 120.1 . . ?
C12 C17 H17 119.2 . . ?
C16 C17 C12 121.59(16) . . ?
C16 C17 H17 119.2 . . ?
F2 C17 C12 123.1(8) . . ?
F2 C17 C16 113.3(8) . . ?
C3 C18 H18A 109.5 . . ?
C3 C18 H18B 109.5 . . ?
C3 C18 H18C 109.5 . . ?
H18A C18 H18B 109.5 . . ?
H18A C18 H18C 109.5 . . ?
H18B C18 H18C 109.5 . . ?
C3 C19 H19A 109.5 . . ?
C3 C19 H19B 109.5 . . ?
C3 C19 H19C 109.5 . . ?
H19A C19 H19B 109.5 . . ?
H19A C19 H19C 109.5 . . ?
H19B C19 H19C 109.5 . . ?
C21 C20 N3 117.88(15) . . ?
C25 C20 C21 120.03(15) . . ?
C25 C20 N3 122.02(15) . . ?
C20 C21 H21 120.0 . . ?
C22 C21 C20 119.99(16) . . ?
C22 C21 H21 120.0 . . ?
C21 C22 H22 119.9 . . ?
C23 C22 C21 120.17(17) . . ?
C23 C22 H22 119.9 . . ?
C22 C23 H23 120.1 . . ?
C22 C23 C24 119.80(16) . . ?
C24 C23 H23 120.1 . . ?
C23 C24 H24 119.7 . . ?
C23 C24 C25 120.57(17) . . ?
C25 C24 H24 119.7 . . ?
C20 C25 C24 119.44(16) . . ?
C20 C25 H25 120.3 . . ?
C24 C25 H25 120.3 . . ?
C10 N1 C11 113.69(14) . . ?
C10 N2 C9 115.80(14) . . ?
C9 N3 C20 125.37(13) . . ?
C9 N3 H3 117.3(12) . . ?
C20 N3 H3 114.9(12) . . ?
C1 O2 C11 118.64(12) . . ?

loop_
_geom_bond_atom_site_label_1
_geom_bond_atom_site_label_2
_geom_bond_distance
_geom_bond_site_symmetry_2
_geom_bond_publ_flag
C1 C2 1.493(2) . ?
C1 C6 1.339(2) . ?
C1 O2 1.3741(19) . ?
C2 H2A 0.9900 . ?
C2 H2B 0.9900 . ?
C2 C3 1.536(2) . ?
C3 C4 1.535(2) . ?
C3 C18 1.531(2) . ?
C3 C19 1.533(2) . ?
C4 H4A 0.9900 . ?
C4 H4B 0.9900 . ?
C4 C5 1.515(2) . ?
C5 C6 1.467(2) . ?
C5 O1 1.2238(19) . ?
C6 C7 1.515(2) . ?
C7 H7 1.0000 . ?
C7 C8 1.515(2) . ?
C7 C12 1.529(2) . ?
C8 C9 1.414(2) . ?
C8 C11 1.377(2) . ?
C9 N2 1.344(2) . ?
C9 N3 1.367(2) . ?
C10 H10 0.9500 . ?
C10 N1 1.329(2) . ?
C10 N2 1.332(2) . ?
C11 N1 1.336(2) . ?
C11 O2 1.3744(19) . ?
C12 C13 1.386(2) . ?
C12 C17 1.390(2) . ?
C13 H13 0.9500 . ?
C13 C14 1.378(2) . ?
C13 F1 1.3585(18) . ?
C14 H14 0.9500 . ?
C14 C15 1.383(2) . ?
C15 H15 0.9500 . ?
C15 C16 1.387(2) . ?
C16 H16 0.9500 . ?
C16 C17 1.389(2) . ?
C17 H17 0.9500 . ?
C17 F2 1.358(2) . ?
C18 H18A 0.9800 . ?
C18 H18B 0.9800 . ?
C18 H18C 0.9800 . ?
C19 H19A 0.9800 . ?
C19 H19B 0.9800 . ?
C19 H19C 0.9800 . ?
C20 C21 1.391(2) . ?
C20 C25 1.386(2) . ?
C20 N3 1.433(2) . ?
C21 H21 0.9500 . ?
C21 C22 1.387(2) . ?
C22 H22 0.9500 . ?
C22 C23 1.378(3) . ?
C23 H23 0.9500 . ?
C23 C24 1.387(3) . ?
C24 H24 0.9500 . ?
C24 C25 1.387(2) . ?
C25 H25 0.9500 . ?
N3 H3 0.8800(11) . ?

loop_
_geom_torsion_atom_site_label_1
_geom_torsion_atom_site_label_2
_geom_torsion_atom_site_label_3
_geom_torsion_atom_site_label_4
_geom_torsion
_geom_torsion_site_symmetry_1
_geom_torsion_site_symmetry_2
_geom_torsion_site_symmetry_3
_geom_torsion_site_symmetry_4
_geom_torsion_publ_flag
C1 C2 C3 C4 52.59(16) . . . . ?
C1 C2 C3 C18 171.57(13) . . . . ?
C1 C2 C3 C19 -68.64(16) . . . . ?
C1 C6 C7 C8 8.3(2) . . . . ?
C1 C6 C7 C12 -115.79(16) . . . . ?
C2 C1 C6 C5 -0.7(2) . . . . ?
C2 C1 C6 C7 175.66(14) . . . . ?
C2 C1 O2 C11 178.49(13) . . . . ?
C2 C3 C4 C5 -48.64(18) . . . . ?
C3 C4 C5 C6 19.7(2) . . . . ?
C3 C4 C5 O1 -160.38(15) . . . . ?
C4 C5 C6 C1 6.8(2) . . . . ?
C4 C5 C6 C7 -169.73(13) . . . . ?
C5 C6 C7 C8 -175.40(13) . . . . ?
C5 C6 C7 C12 60.54(17) . . . . ?
C6 C1 C2 C3 -30.8(2) . . . . ?
C6 C1 O2 C11 -2.2(2) . . . . ?
C6 C7 C8 C9 174.78(14) . . . . ?
C6 C7 C8 C11 -8.4(2) . . . . ?
C6 C7 C12 C13 59.73(19) . . . . ?
C6 C7 C12 C17 -118.85(16) . . . . ?
C7 C8 C9 N2 176.53(14) . . . . ?
C7 C8 C9 N3 -3.6(2) . . . . ?
C7 C8 C11 N1 -175.14(15) . . . . ?
C7 C8 C11 O2 3.9(2) . . . . ?
C7 C12 C13 C14 -178.18(14) . . . . ?
C7 C12 C13 F1 2.9(2) . . . . ?
C7 C12 C17 C16 179.20(15) . . . . ?
C7 C12 C17 F2 -17.8(9) . . . . ?
C8 C7 C12 C13 -62.75(19) . . . . ?
C8 C7 C12 C17 118.67(16) . . . . ?
C8 C9 N2 C10 -0.6(2) . . . . ?
C8 C9 N3 C20 169.48(14) . . . . ?
C8 C11 N1 C10 -2.1(2) . . . . ?
C8 C11 O2 C1 2.0(2) . . . . ?
C9 C8 C11 N1 2.0(2) . . . . ?
C9 C8 C11 O2 -178.96(13) . . . . ?
C11 C8 C9 N2 -0.6(2) . . . . ?
C11 C8 C9 N3 179.30(14) . . . . ?
C12 C7 C8 C9 -62.32(19) . . . . ?
C12 C7 C8 C11 114.53(16) . . . . ?
C12 C13 C14 C15 -0.9(2) . . . . ?
C13 C12 C17 C16 0.6(2) . . . . ?
C13 C12 C17 F2 163.6(9) . . . . ?
C13 C14 C15 C16 0.3(2) . . . . ?
C14 C15 C16 C17 0.7(2) . . . . ?
C15 C16 C17 C12 -1.1(2) . . . . ?
C15 C16 C17 F2 -165.7(8) . . . . ?
C17 C12 C13 C14 0.5(2) . . . . ?
C17 C12 C13 F1 -178.42(13) . . . . ?
C18 C3 C4 C5 -167.19(14) . . . . ?
C19 C3 C4 C5 71.97(18) . . . . ?
C20 C21 C22 C23 0.1(3) . . . . ?
C21 C20 C25 C24 0.3(2) . . . . ?
C21 C20 N3 C9 -122.23(18) . . . . ?
C21 C22 C23 C24 -0.1(3) . . . . ?
C22 C23 C24 C25 0.2(3) . . . . ?
C23 C24 C25 C20 -0.3(3) . . . . ?
C25 C20 C21 C22 -0.2(2) . . . . ?
C25 C20 N3 C9 60.8(2) . . . . ?
N1 C10 N2 C9 0.6(2) . . . . ?
N1 C11 O2 C1 -178.84(13) . . . . ?
N2 C9 N3 C20 -10.7(2) . . . . ?
N2 C10 N1 C11 0.7(2) . . . . ?
N3 C9 N2 C10 179.55(14) . . . . ?
N3 C20 C21 C22 -177.24(15) . . . . ?
N3 C20 C25 C24 177.22(15) . . . . ?
O1 C5 C6 C1 -173.18(15) . . . . ?
O1 C5 C6 C7 10.3(2) . . . . ?
O2 C1 C2 C3 148.48(13) . . . . ?
O2 C1 C6 C5 -179.85(14) . . . . ?
O2 C1 C6 C7 -3.5(2) . . . . ?
O2 C11 N1 C10 178.82(13) . . . . ?
F1 C13 C14 C15 178.01(14) . . . . ?
